data_1566588
loop_
_publ_author_name
'Dai, Yating'
'Liang, Shuangshuang'
'Zeng, Guangkuo'
'Huang, Hongchun'
'Zhao, Xiaowei'
'Cao, Shanshan'
'Jiang, Zhiyong'

_publ_section_title
;
 Asymmetric [3 + 2] photocycloadditions of cyclopropylamines with
 electron-rich and electron-neutral olefins
;
_journal_name_full 'Chemical Science'
_journal_paper_doi 10.1039/D1SC07044D
_journal_year 2022
_chemical_absolute_configuration ad
_chemical_formula_moiety 'C36 H32 F3 N O5 S'
_chemical_formula_sum 'C36 H32 F3 N O5 S'
_chemical_formula_weight 647.68
_space_group_crystal_system monoclinic
_space_group_IT_number 5
_space_group_name_Hall 'C 2y'
_space_group_name_H-M_alt 'C 1 2 1'
_atom_sites_solution_hydrogens mixed
_atom_sites_solution_primary iterative
_audit_creation_date 2021-01-26
_audit_creation_method
;
Olex2 1.2
(compiled 2018.05.29 svn.r3508 for OlexSys, GUI svn.r5506)
;
_audit_update_record
;
2021-04-27 deposited with the CCDC.	2022-03-03 downloaded from the CCDC.
;
_cell_angle_alpha 90
_cell_angle_beta 124.382(5)
_cell_angle_gamma 90
_cell_formula_units_Z 4
_cell_length_a 29.3277(9)
_cell_length_b 7.49483(19)
_cell_length_c 18.2663(6)
_cell_measurement_reflns_used 5890
_cell_measurement_temperature 293(2)
_cell_measurement_theta_max 70.5440
_cell_measurement_theta_min 4.8410
_cell_volume 3313.6(3)
_computing_cell_refinement 'CrysAlisPro 1.171.40.53 (Rigaku OD, 2019)'
_computing_data_collection 'CrysAlisPro 1.171.40.53 (Rigaku OD, 2019)'
_computing_data_reduction 'CrysAlisPro 1.171.40.53 (Rigaku OD, 2019)'
_computing_molecular_graphics 'Olex2 (Dolomanov et al., 2009)'
_computing_publication_material 'Olex2 (Dolomanov et al., 2009)'
_computing_structure_refinement 'ShelXL (Sheldrick, 2015)'
_computing_structure_solution
;
Superflip (Palatinus & Chapuis, 2007;Palatinus & van der Lee, 2008;
Palatinus et al., 2012)
;
_diffrn_ambient_temperature 293(2)
_diffrn_detector 'CCD plate'
_diffrn_detector_area_resol_mean 16.2312
_diffrn_detector_type Eos
_diffrn_measured_fraction_theta_full 0.999
_diffrn_measured_fraction_theta_max 0.990
_diffrn_measurement_details
;
List of Runs (angles in degrees, time in seconds):

  # Type    Start    End  Width  t~exp~   \w     \q     \k     \f   Frames
#--------------------------------------------------------------------------
  1  \w   -105.00  15.00   0.60    3.00    --  -33.50   0.00 -60.00  200
  2  \w    -93.00 -67.80   0.60    3.00    --  -33.50 -57.00  90.00   42
  3  \w    -49.00  34.40   0.60    3.00    --  -33.50  57.00 -60.00  139
  4  \w     22.00  73.00   0.60    3.00    --   36.47  57.00   0.00   85
  5  \w     76.00 102.40   0.60    3.00    --   36.47  19.00 -30.00   44
  6  \w     79.80 105.00   0.60    3.00    --   36.47  57.00   0.00   42
  7  \w     56.00 106.40   0.60    3.00    --   36.47  37.00  60.00   84
  8  \w     22.00  53.20   0.60    3.00    --   36.47  19.00-150.00   52
  9  \w     19.00  52.00   0.60    3.00    --   36.47  57.00 -60.00   55
 10  \w     19.00  48.40   0.60    3.00    --   36.47  57.00 120.00   49
 11  \w     21.00  47.40   0.60    3.00    --   36.47  37.00  90.00   44
 12  \w     72.00 105.00   0.60    3.00    --   36.47 178.00 -60.00   55
 13  \w     45.00  73.20   0.60    3.00    --   36.47-167.00 -18.00   47
 14  \w      6.00  32.40   0.60    3.00    --   36.47  19.00 -30.00   44
 15  \w     85.00 111.40   0.60    3.00    --   36.47-167.00 -18.00   44
 16  \w     11.00  37.40   0.60    3.00    --   36.47  77.00   0.00   44
 17  \w      9.00  75.00   0.60    3.00    --   36.47  77.00-180.00  110
 18  \w     79.80 105.00   0.60    3.00    --   36.47  57.00 -90.00   42
 19  \w     16.00  67.60   0.60    3.00    --   36.47  77.00  90.00   86
 20  \w     19.00  73.00   0.60    3.00    --   36.47  37.00-120.00   90
 21  \w     42.00  75.00   0.60    3.00    --   36.47  37.00 120.00   55
 22  \w     18.00  47.40   0.60    3.00    --   36.47 -77.00 -60.00   49
 23  \w     76.00 101.20   0.60    3.00    --   36.47  57.00  60.00   42
 24  \w     29.00  62.00   0.60    3.00    --   36.47  57.00 -30.00   55
 25  \w      8.00  42.20   0.60    3.00    --   36.47  77.00 150.00   57
 26  \w     79.00 104.20   0.60   10.00    --  108.00  77.00-180.00   42
 27  \w     82.00 115.60   0.60   10.00    --  108.00  30.00-150.00   56
 28  \w     38.00  88.40   0.60   10.00    --  108.00 -94.00  30.00   84
 29  \w     84.00 113.40   0.60   10.00    --  108.00  30.00 -90.00   49
 30  \w     79.00 104.20   0.60   10.00    --  108.00  77.00 120.00   42
 31  \w    139.00 168.40   0.60   10.00    --  108.00  45.00 120.00   49
 32  \w     39.00 108.00   0.60   10.00    --  108.00 -94.00-180.00  115
 33  \w    121.00 162.40   0.60   10.00    --  108.00  77.00  90.00   69
 34  \w     88.00 119.20   0.60   10.00    --  108.00  45.00 120.00   52
 35  \w    141.00 168.00   0.60   10.00    --  108.00  77.00-150.00   45
 36  \w     88.00 113.20   0.60   10.00    --  108.00  61.00-180.00   42
 37  \w     79.00 104.20   0.60   10.00    --  108.00  77.00  90.00   42
 38  \w     88.00 113.20   0.60   10.00    --  108.00  61.00 150.00   42
 39  \w    129.00 156.00   0.60   10.00    --  108.00  77.00 150.00   45
 40  \w     83.00 108.20   0.60   10.00    --  108.00  30.00 120.00   42
 41  \w    116.80 177.40   0.60   10.00    --  108.00  30.00-120.00  101
 42  \w     79.00 110.20   0.60   10.00    --  108.00  77.00 150.00   52
 43  \w     79.00 104.20   0.60   10.00    --  108.00  77.00-150.00   42
 44  \w    150.00 174.60   0.60   10.00    --  108.00  61.00-120.00   41
 45  \w     83.00 108.20   0.60   10.00    --  108.00  30.00-120.00   42
 46  \w     88.00 114.40   0.60   10.00    --  108.00  45.00-180.00   44
 47  \w     88.00 114.40   0.60   10.00    --  108.00  61.00-120.00   44
 48  \w     63.00 137.40   0.60   10.00    --  108.00  15.00-150.00  124
 49  \w     63.00  89.40   0.60   10.00    --  108.00  15.00 -90.00   44
 50  \w     82.00 117.40   0.60   10.00    --  108.00  30.00 150.00   59
 51  \w     79.00 105.40   0.60   10.00    --  108.00  77.00-120.00   44
 52  \w     83.00 108.20   0.60   10.00    --  108.00  30.00-180.00   42
 53  \w     88.00 114.40   0.60   10.00    --  108.00  61.00 120.00   44
 54  \w     88.00 113.20   0.60   10.00    --  108.00  61.00-150.00   42
 55  \w    120.00 171.00   0.60   10.00    --  108.00  77.00-180.00   85
 56  \w     38.00 128.00   0.60   10.00    --  108.00 -45.00-120.00  150
 57  \w     40.00 127.00   0.60   10.00    --  108.00 -77.00  60.00  145
;
_diffrn_measurement_device 'four-circle diffractometer'
_diffrn_measurement_device_type 'Xcalibur, Eos, Gemini'
_diffrn_measurement_method '\w scans'
_diffrn_orient_matrix_type 'CrysAlisPro convention (1999,Acta A55,543-557)'
_diffrn_orient_matrix_UB_11 -0.0621462706
_diffrn_orient_matrix_UB_12 -0.0338762361
_diffrn_orient_matrix_UB_13 -0.0445805978
_diffrn_orient_matrix_UB_21 0.0091926044
_diffrn_orient_matrix_UB_22 -0.0033745991
_diffrn_orient_matrix_UB_23 0.0917715124
_diffrn_orient_matrix_UB_31 -0.0102386383
_diffrn_orient_matrix_UB_32 0.2027286219
_diffrn_orient_matrix_UB_33 -0.0059282301
_diffrn_radiation_monochromator graphite
_diffrn_radiation_probe x-ray
_diffrn_radiation_type CuK\a
_diffrn_radiation_wavelength 1.54184
_diffrn_reflns_av_R_equivalents 0.0287
_diffrn_reflns_av_unetI/netI 0.0295
_diffrn_reflns_Laue_measured_fraction_full 0.999
_diffrn_reflns_Laue_measured_fraction_max 0.990
_diffrn_reflns_limit_h_max 27
_diffrn_reflns_limit_h_min -35
_diffrn_reflns_limit_k_max 9
_diffrn_reflns_limit_k_min -7
_diffrn_reflns_limit_l_max 22
_diffrn_reflns_limit_l_min -22
_diffrn_reflns_number 15762
_diffrn_reflns_point_group_measured_fraction_full 0.899
_diffrn_reflns_point_group_measured_fraction_max 0.884
_diffrn_reflns_theta_full 67.684
_diffrn_reflns_theta_max 70.872
_diffrn_reflns_theta_min 3.652
_diffrn_source 'fine-focus sealed X-ray tube'
_diffrn_source_type 'Enhance (Cu) X-ray Source'
_exptl_absorpt_coefficient_mu 1.378
_exptl_absorpt_correction_T_max 1.00000
_exptl_absorpt_correction_T_min 0.79209
_exptl_absorpt_correction_type multi-scan
_exptl_absorpt_process_details
;
CrysAlisPro 1.171.40.53 (Rigaku Oxford Diffraction, 2019)
Empirical absorption correction using spherical harmonics,
 implemented in SCALE3 ABSPACK scaling algorithm.
;
_exptl_crystal_colour colourless
_exptl_crystal_colour_primary colourless
_exptl_crystal_density_diffrn 1.298
_exptl_crystal_description plate
_exptl_crystal_F_000 1352
_exptl_crystal_size_max 0.16
_exptl_crystal_size_mid 0.1
_exptl_crystal_size_min 0.07
_refine_diff_density_max 0.246
_refine_diff_density_min -0.280
_refine_diff_density_rms 0.038
_refine_ls_abs_structure_details
;
 Flack x determined using 1724 quotients [(I+)-(I-)]/[(I+)+(I-)]
 (Parsons, Flack and Wagner, Acta Cryst. B69 (2013) 249-259).
;
_refine_ls_abs_structure_Flack -0.006(15)
_refine_ls_extinction_coef 0.00100(17)
_refine_ls_extinction_expression Fc^*^=kFc[1+0.001xFc^2^\l^3^/sin(2\q)]^-1/4^
_refine_ls_extinction_method 'SHELXL-2014/7 (Sheldrick 2014'
_refine_ls_goodness_of_fit_ref 1.043
_refine_ls_hydrogen_treatment mixed
_refine_ls_matrix_type full
_refine_ls_number_parameters 446
_refine_ls_number_reflns 5649
_refine_ls_number_restraints 89
_refine_ls_restrained_S_all 1.142
_refine_ls_R_factor_all 0.0580
_refine_ls_R_factor_gt 0.0518
_refine_ls_shift/su_max 0.000
_refine_ls_shift/su_mean 0.000
_refine_ls_structure_factor_coef Fsqd
_refine_ls_weighting_details 'w=1/[\s^2^(Fo^2^)+(0.0877P)^2^+1.0127P] where P=(Fo^2^+2Fc^2^)/3'
_refine_ls_weighting_scheme calc
_refine_ls_wR_factor_gt 0.1436
_refine_ls_wR_factor_ref 0.1521
_reflns_Friedel_coverage 0.651
_reflns_Friedel_fraction_full 0.781
_reflns_Friedel_fraction_max 0.758
_reflns_number_gt 5001
_reflns_number_total 5649
_reflns_threshold_expression 'I > 2\s(I)'
_cod_data_source_file d1sc07044d2.cif
_cod_data_source_block lss2
_cod_original_cell_volume 3313.6(2)
_cod_database_code 1566588
_shelx_shelxl_version_number 2014/7
_chemical_oxdiff_formula C30H3O5N1S1F3
_chemical_oxdiff_usercomment r
_shelx_space_group_comment
;
The symmetry employed for this shelxl refinement is uniquely defined
by the following loop, which should always be used as a source of
symmetry information in preference to the above space-group names.
They are only intended as comments.
;
_shelx_estimated_absorpt_t_max 0.910
_shelx_estimated_absorpt_t_min 0.810
_reflns_odcompleteness_completeness 99.94
_reflns_odcompleteness_iscentric 1
_reflns_odcompleteness_theta 66.97
_olex2_refinement_description
;
1. Fixed Uiso
 At 1.2 times of:
  All C(H) groups, All C(H,H) groups
 At 1.5 times of:
  All C(H,H,H) groups
2. Restrained distances
 F3-S1
 2.2 with sigma of 0.02
 O5A-O4A
 2.5 with sigma of 0.02
 F3A-C22A
 1.35 with sigma of 0.02
 C22A-O5A
 2.5 with sigma of 0.02
 S1A-F3A
 2.5 with sigma of 0.02
 S1A-O5A
 1.5 with sigma of 0.02
 O4A-S1A
 1.5 with sigma of 0.02
 C22-O4A
 1.5 with sigma of 0.02
 C22A-F3A
 1.4 with sigma of 0.02
 F1A-F3A
 2.2 with sigma of 0.02
 F2A-F3A
 2.2 with sigma of 0.02
 C22-S1
 1.65 with sigma of 0.02
 S1-O5
 1.68 with sigma of 0.02
 C22A-S1A
 1.68 with sigma of 0.02
 S1A-O4A
 1.5 with sigma of 0.02
 S1-O4
 1.5 with sigma of 0.02
3. Uiso/Uaniso restraints and constraints
Uanis(F2A) \\sim Ueq, Uanis(F2) \\sim Ueq, Uanis(F1) \\sim Ueq, Uanis(F1A)
\\sim Ueq, Uanis(C22A) \\sim Ueq, Uanis(C22) \\sim Ueq, Uanis(F3A) \\sim Ueq,
Uanis(F3) \\sim Ueq, Uanis(O4A) \\sim Ueq, Uanis(O4) \\sim Ueq: with sigma of
0.01 and sigma for terminal atoms of 0.02
Uanis(O5A) \\sim Ueq, Uanis(O5) \\sim Ueq: with sigma of 0.01 and sigma for
terminal atoms of 0.02
Uanis(S1) = Uanis(S1A)
Uanis(O5) = Uanis(O5A)
Uanis(O4) = Uanis(O4A)
Uanis(O3) = Uanis(O3A)
Uanis(C22) = Uanis(C22A)
Uanis(F1) = Uanis(F1A)
Uanis(F2) = Uanis(F2A)
Uanis(F3) = Uanis(F3A)
4. Others
 Sof(S1A)=Sof(F1A)=Sof(F2A)=Sof(F3A)=Sof(O3A)=Sof(O4A)=Sof(O5A)=Sof(C22A)=1-
 FVAR(1)
 Sof(S1)=Sof(F1)=Sof(F2)=Sof(F3)=Sof(O3)=Sof(O4)=Sof(O5)=Sof(C22)=FVAR(1)
5.a Ternary CH refined with riding coordinates:
 C15(H15)
5.b Secondary CH2 refined with riding coordinates:
 C12(H12A,H12B), C13(H13A,H13B), C14(H14A,H14B), C30(H30A,H30B)
5.c Aromatic/amide H refined with riding coordinates:
 C1(H1A), C2(H2), C3(H3), C4(H4), C7(H7), C8(H8), C9(H9), C17(H17), C18(H18),
 C20(H20), C21(H21), C24(H24), C26(H26), C27(H27), C32(H32), C33(H33), C34(H34),
  C35(H35), C36(H36)
5.d Idealised Me refined as rotating group:
 C29(H29A,H29B,H29C)
;
_olex2_submission_special_instructions 'No special instructions were received'
_oxdiff_exptl_absorpt_empirical_details
;
Empirical correction (ABSPACK) includes:
- Absorption correction using spherical harmonics
- Frame scaling
;
_oxdiff_exptl_absorpt_empirical_full_max 1.421
_oxdiff_exptl_absorpt_empirical_full_min 0.848

loop_
_space_group_symop_operation_xyz
'x, y, z'
'-x, y, -z'
'x+1/2, y+1/2, z'
'-x+1/2, y+1/2, -z'

loop_
_atom_site_label
_atom_site_type_symbol
_atom_site_fract_x
_atom_site_fract_y
_atom_site_fract_z
_atom_site_U_iso_or_equiv
_atom_site_adp_type
_atom_site_occupancy
_atom_site_site_symmetry_order
_atom_site_calc_flag
_atom_site_refinement_flags_posn
_atom_site_refinement_flags_adp
_atom_site_refinement_flags_occupancy
_atom_site_disorder_assembly
_atom_site_disorder_group
S1 S 0.85490(10) 0.3574(7) 1.01241(17) 0.1420(14) Uani 0.718(4) 1 d D . P A 1
S1A S 0.8448(3) 0.5103(17) 0.9846(5) 0.1420(14) Uani 0.282(4) 1 d D . P A 2
F1 F 0.8349(4) 0.5621(16) 1.1061(6) 0.186(4) Uani 0.718(4) 1 d . U P A 1
F2 F 0.7681(4) 0.505(2) 0.9798(8) 0.226(6) Uani 0.718(4) 1 d . U P A 1
F3 F 0.8222(7) 0.6623(18) 0.9815(10) 0.250(6) Uani 0.718(4) 1 d D U P A 1
F1A F 0.8428(12) 0.426(4) 1.1203(16) 0.186(4) Uani 0.282(4) 1 d D U P A 2
F2A F 0.7731(11) 0.358(6) 1.004(2) 0.226(6) Uani 0.282(4) 1 d D U P A 2
F3A F 0.8478(16) 0.211(3) 1.041(2) 0.250(6) Uani 0.282(4) 1 d D U P A 2
O1 O 0.57090(12) -0.2066(4) 0.26702(18) 0.0710(8) Uani 1 1 d . . . . .
O2 O 0.75022(9) -0.1740(4) 0.61508(17) 0.0612(7) Uani 1 1 d . . . . .
O3 O 0.8362(4) 0.3495(19) 0.9186(8) 0.110(4) Uani 0.718(4) 1 d . . P A 1
O4 O 0.8262(6) 0.200(2) 1.0308(9) 0.240(7) Uani 0.718(4) 1 d D U P A 1
O5 O 0.9115(3) 0.3777(19) 1.0679(6) 0.182(5) Uani 0.718(4) 1 d D U P A 1
O3A O 0.8253(12) 0.413(6) 0.902(2) 0.110(4) Uani 0.282(4) 1 d . . P A 2
O4A O 0.8483(13) 0.698(3) 1.026(2) 0.240(7) Uani 0.282(4) 1 d D U P A 2
O5A O 0.9072(8) 0.478(4) 1.0371(18) 0.182(5) Uani 0.282(4) 1 d D U P A 2
N1 N 0.66123(12) 0.0265(4) 0.5594(2) 0.0541(7) Uani 1 1 d . . . . .
H1 H 0.6923(18) 0.051(6) 0.608(3) 0.058(11) Uiso 1 1 d . . . . .
C1 C 0.52039(17) 0.1551(7) 0.7592(3) 0.0683(11) Uani 1 1 d . . . . .
H1A H 0.5003 0.0820 0.7724 0.082 Uiso 1 1 calc R . . . .
C2 C 0.5328(2) 0.3220(8) 0.7915(3) 0.0796(13) Uani 1 1 d . . . . .
H2 H 0.5205 0.3641 0.8253 0.095 Uiso 1 1 calc R . . . .
C3 C 0.5644(2) 0.4335(7) 0.7747(3) 0.0773(12) Uani 1 1 d . . . . .
H3 H 0.5734 0.5481 0.7983 0.093 Uiso 1 1 calc R . . . .
C4 C 0.58199(17) 0.3741(6) 0.7236(3) 0.0625(9) Uani 1 1 d . . . . .
H4 H 0.6036 0.4484 0.7141 0.075 Uiso 1 1 calc R . . . .
C5 C 0.56794(13) 0.2019(5) 0.6850(2) 0.0500(7) Uani 1 1 d . . . . .
C6 C 0.53720(13) 0.0879(5) 0.7055(2) 0.0543(8) Uani 1 1 d . . . . .
C7 C 0.52483(13) -0.0866(5) 0.6736(3) 0.0592(9) Uani 1 1 d . . . . .
H7 H 0.5056 -0.1605 0.6881 0.071 Uiso 1 1 calc R . . . .
C8 C 0.54059(15) -0.1493(6) 0.6218(3) 0.0621(9) Uani 1 1 d . . . . .
H8 H 0.5325 -0.2665 0.6016 0.074 Uiso 1 1 calc R . . . .
C9 C 0.56921(13) -0.0383(5) 0.5980(2) 0.0542(8) Uani 1 1 d . . . . .
H9 H 0.5787 -0.0834 0.5609 0.065 Uiso 1 1 calc R . . . .
C10 C 0.58346(12) 0.1335(5) 0.6280(2) 0.0469(7) Uani 1 1 d . . . . .
C11 C 0.61584(13) 0.2513(5) 0.6039(2) 0.0490(7) Uani 1 1 d . . . . .
C12 C 0.58348(17) 0.4267(6) 0.5559(3) 0.0630(9) Uani 1 1 d . . . . .
H12A H 0.5450 0.4141 0.5351 0.076 Uiso 1 1 calc R . . . .
H12B H 0.5991 0.5262 0.5970 0.076 Uiso 1 1 calc R . . . .
C13 C 0.5876(2) 0.4623(6) 0.4772(3) 0.0754(12) Uani 1 1 d . . . . .
H13A H 0.5519 0.4480 0.4216 0.090 Uiso 1 1 calc R . . . .
H13B H 0.6008 0.5825 0.4801 0.090 Uiso 1 1 calc R . . . .
C14 C 0.62839(17) 0.3259(6) 0.4851(3) 0.0650(10) Uani 1 1 d . . . . .
H14A H 0.6659 0.3707 0.5215 0.078 Uiso 1 1 calc R . . . .
H14B H 0.6199 0.2940 0.4272 0.078 Uiso 1 1 calc R . . . .
C15 C 0.62055(13) 0.1662(5) 0.5293(2) 0.0498(7) Uani 1 1 d . . . . .
H15 H 0.5846 0.1133 0.4851 0.060 Uiso 1 1 calc R . . . .
C16 C 0.67365(14) 0.2857(6) 0.6867(2) 0.0565(9) Uani 1 1 d . . . . .
C17 C 0.69943(15) 0.1561(6) 0.7519(3) 0.0619(9) Uani 1 1 d . . . . .
H17 H 0.6807 0.0500 0.7439 0.074 Uiso 1 1 calc R . . . .
C18 C 0.75191(17) 0.1777(8) 0.8284(3) 0.0795(13) Uani 1 1 d . . . . .
H18 H 0.7688 0.0882 0.8710 0.095 Uiso 1 1 calc R . . . .
C19 C 0.77809(18) 0.3389(10) 0.8386(3) 0.0948(19) Uani 1 1 d . . . . .
C20 C 0.7552(2) 0.4684(10) 0.7768(4) 0.0993(19) Uani 1 1 d . . . . .
H20 H 0.7744 0.5735 0.7853 0.119 Uiso 1 1 calc R . . . .
C21 C 0.7026(2) 0.4442(7) 0.7005(3) 0.0791(13) Uani 1 1 d . . . . .
H21 H 0.6866 0.5342 0.6581 0.095 Uiso 1 1 calc R . . . .
C22 C 0.8230(5) 0.530(2) 1.0302(9) 0.140(4) Uani 0.718(4) 1 d D U P A 1
C23 C 0.66178(12) -0.0818(5) 0.4978(2) 0.0482(7) Uani 1 1 d . . . . .
C24 C 0.61810(13) -0.0917(5) 0.4098(2) 0.0522(8) Uani 1 1 d . . . . .
H24 H 0.5876 -0.0182 0.3892 0.063 Uiso 1 1 calc R . . . .
C25 C 0.61858(15) -0.2090(5) 0.3512(2) 0.0575(8) Uani 1 1 d . . . . .
C26 C 0.66447(16) -0.3116(6) 0.3792(3) 0.0629(9) Uani 1 1 d . . . . .
H26 H 0.6656 -0.3870 0.3398 0.075 Uiso 1 1 calc R . . . .
C27 C 0.70909(15) -0.3010(6) 0.4669(3) 0.0608(9) Uani 1 1 d . . . . .
H27 H 0.7403 -0.3695 0.4858 0.073 Uiso 1 1 calc R . . . .
C28 C 0.70848(13) -0.1917(5) 0.5271(2) 0.0512(8) Uani 1 1 d . . . . .
C29 C 0.5691(3) -0.3137(9) 0.2014(3) 0.1024(19) Uani 1 1 d . . . . .
H29A H 0.5348 -0.2939 0.1452 0.154 Uiso 1 1 calc GR . . . .
H29B H 0.5720 -0.4372 0.2174 0.154 Uiso 1 1 calc GR . . . .
H29C H 0.5993 -0.2824 0.1972 0.154 Uiso 1 1 calc GR . . . .
C30 C 0.79828(14) -0.2768(6) 0.6468(3) 0.0616(10) Uani 1 1 d . . . . .
H30A H 0.8137 -0.2485 0.6132 0.074 Uiso 1 1 calc R . . . .
H30B H 0.7888 -0.4026 0.6387 0.074 Uiso 1 1 calc R . . . .
C31 C 0.84016(15) -0.2396(6) 0.7430(3) 0.0604(9) Uani 1 1 d . . . . .
C32 C 0.83181(17) -0.1221(7) 0.7922(3) 0.0762(12) Uani 1 1 d . . . . .
H32 H 0.7989 -0.0585 0.7652 0.091 Uiso 1 1 calc R . . . .
C33 C 0.8718(2) -0.0978(9) 0.8812(3) 0.0910(16) Uani 1 1 d . . . . .
H33 H 0.8653 -0.0187 0.9136 0.109 Uiso 1 1 calc R . . . .
C34 C 0.9205(2) -0.1874(10) 0.9224(3) 0.0985(17) Uani 1 1 d . . . . .
H34 H 0.9472 -0.1704 0.9826 0.118 Uiso 1 1 calc R . . . .
C35 C 0.9297(2) -0.3044(9) 0.8736(4) 0.0993(18) Uani 1 1 d . . . . .
H35 H 0.9629 -0.3662 0.9007 0.119 Uiso 1 1 calc R . . . .
C36 C 0.89010(18) -0.3290(8) 0.7861(3) 0.0819(13) Uani 1 1 d . . . . .
H36 H 0.8968 -0.4085 0.7540 0.098 Uiso 1 1 calc R . . . .
C22A C 0.8287(12) 0.377(3) 1.0457(19) 0.140(4) Uani 0.282(4) 1 d D U P A 2

loop_
_atom_site_aniso_label
_atom_site_aniso_U_11
_atom_site_aniso_U_22
_atom_site_aniso_U_33
_atom_site_aniso_U_23
_atom_site_aniso_U_13
_atom_site_aniso_U_12
S1 0.0840(12) 0.209(4) 0.0761(13) -0.0367(18) 0.0105(10) -0.003(2)
S1A 0.0840(12) 0.209(4) 0.0761(13) -0.0367(18) 0.0105(10) -0.003(2)
F1 0.182(5) 0.253(11) 0.121(4) -0.085(7) 0.085(4) -0.026(8)
F2 0.122(4) 0.357(15) 0.174(7) -0.104(10) 0.070(5) 0.021(8)
F3 0.278(12) 0.216(10) 0.285(13) 0.015(9) 0.177(10) 0.029(9)
F1A 0.182(5) 0.253(11) 0.121(4) -0.085(7) 0.085(4) -0.026(8)
F2A 0.122(4) 0.357(15) 0.174(7) -0.104(10) 0.070(5) 0.021(8)
F3A 0.278(12) 0.216(10) 0.285(13) 0.015(9) 0.177(10) 0.029(9)
O1 0.0708(16) 0.0672(19) 0.0652(15) -0.0134(14) 0.0325(13) 0.0018(14)
O2 0.0474(11) 0.0653(18) 0.0695(14) -0.0050(13) 0.0322(11) 0.0094(11)
O3 0.051(5) 0.159(12) 0.087(5) -0.039(6) 0.018(4) -0.011(4)
O4 0.201(11) 0.234(11) 0.152(7) -0.009(8) 0.020(7) -0.078(10)
O5 0.093(3) 0.254(13) 0.112(7) -0.063(7) 0.005(4) -0.001(6)
O3A 0.051(5) 0.159(12) 0.087(5) -0.039(6) 0.018(4) -0.011(4)
O4A 0.201(11) 0.234(11) 0.152(7) -0.009(8) 0.020(7) -0.078(10)
O5A 0.093(3) 0.254(13) 0.112(7) -0.063(7) 0.005(4) -0.001(6)
N1 0.0460(14) 0.060(2) 0.0571(15) -0.0048(14) 0.0295(13) 0.0078(13)
C1 0.067(2) 0.085(3) 0.068(2) 0.016(2) 0.0479(19) 0.011(2)
C2 0.094(3) 0.093(4) 0.078(3) 0.002(2) 0.065(2) 0.013(3)
C3 0.099(3) 0.074(3) 0.076(2) -0.010(2) 0.059(2) 0.003(2)
C4 0.073(2) 0.057(2) 0.071(2) 0.0002(18) 0.0486(18) 0.0005(18)
C5 0.0467(15) 0.052(2) 0.0517(15) 0.0046(14) 0.0280(13) 0.0068(13)
C6 0.0460(15) 0.062(2) 0.0592(18) 0.0137(16) 0.0319(14) 0.0094(15)
C7 0.0484(16) 0.056(2) 0.074(2) 0.0152(18) 0.0349(16) 0.0041(15)
C8 0.0551(18) 0.049(2) 0.085(2) 0.0002(18) 0.0414(18) -0.0021(15)
C9 0.0501(16) 0.048(2) 0.070(2) -0.0047(16) 0.0370(16) -0.0004(14)
C10 0.0383(13) 0.0466(19) 0.0549(15) 0.0011(14) 0.0259(12) 0.0030(12)
C11 0.0485(15) 0.046(2) 0.0608(17) -0.0045(15) 0.0361(14) -0.0012(14)
C12 0.072(2) 0.050(2) 0.084(2) 0.0069(19) 0.054(2) 0.0094(18)
C13 0.108(3) 0.054(3) 0.084(3) 0.012(2) 0.066(3) 0.015(2)
C14 0.076(2) 0.065(3) 0.074(2) -0.0013(19) 0.0539(19) -0.0036(19)
C15 0.0479(15) 0.050(2) 0.0573(16) -0.0021(15) 0.0331(13) 0.0039(13)
C16 0.0548(17) 0.062(2) 0.0639(19) -0.0135(17) 0.0405(16) -0.0101(16)
C17 0.0535(18) 0.066(3) 0.067(2) -0.0110(19) 0.0338(16) -0.0055(17)
C18 0.058(2) 0.104(4) 0.067(2) -0.016(2) 0.0296(18) 0.002(2)
C19 0.058(2) 0.149(6) 0.077(3) -0.049(3) 0.037(2) -0.034(3)
C20 0.096(3) 0.117(5) 0.094(3) -0.040(3) 0.059(3) -0.062(4)
C21 0.086(3) 0.076(3) 0.084(3) -0.021(2) 0.054(2) -0.034(2)
C22 0.116(5) 0.175(9) 0.121(6) -0.033(7) 0.062(5) 0.010(6)
C23 0.0469(15) 0.0454(19) 0.0629(17) -0.0011(15) 0.0374(14) -0.0027(13)
C24 0.0477(15) 0.049(2) 0.0652(18) -0.0006(15) 0.0352(15) 0.0021(14)
C25 0.0617(19) 0.051(2) 0.0657(19) -0.0054(17) 0.0395(16) -0.0053(16)
C26 0.069(2) 0.054(2) 0.068(2) -0.0124(18) 0.0410(18) 0.0024(18)
C27 0.0583(18) 0.052(2) 0.079(2) -0.0034(18) 0.0434(18) 0.0083(16)
C28 0.0479(15) 0.049(2) 0.0628(18) -0.0011(15) 0.0348(14) -0.0015(13)
C29 0.100(4) 0.096(4) 0.078(3) -0.030(3) 0.030(3) 0.009(3)
C30 0.0503(17) 0.062(3) 0.076(2) 0.0007(18) 0.0374(17) 0.0093(16)
C31 0.0519(17) 0.059(2) 0.075(2) 0.0060(18) 0.0383(17) 0.0027(16)
C32 0.061(2) 0.090(4) 0.076(2) 0.002(2) 0.0375(19) 0.011(2)
C33 0.081(3) 0.114(5) 0.075(3) -0.004(3) 0.042(2) 0.012(3)
C34 0.075(3) 0.121(5) 0.073(3) 0.006(3) 0.026(2) 0.009(3)
C35 0.072(3) 0.105(5) 0.091(3) 0.005(3) 0.028(3) 0.028(3)
C36 0.060(2) 0.083(3) 0.088(3) -0.007(3) 0.034(2) 0.012(2)
C22A 0.116(5) 0.175(9) 0.121(6) -0.033(7) 0.062(5) 0.010(6)

loop_
_atom_type_symbol
_atom_type_description
_atom_type_scat_dispersion_real
_atom_type_scat_dispersion_imag
_atom_type_scat_source
C C 0.0181 0.0091 'International Tables Vol C Tables 4.2.6.8 and 6.1.1.4'
H H 0.0000 0.0000 'International Tables Vol C Tables 4.2.6.8 and 6.1.1.4'
F F 0.0727 0.0534 'International Tables Vol C Tables 4.2.6.8 and 6.1.1.4'
N N 0.0311 0.0180 'International Tables Vol C Tables 4.2.6.8 and 6.1.1.4'
O O 0.0492 0.0322 'International Tables Vol C Tables 4.2.6.8 and 6.1.1.4'
S S 0.3331 0.5567 'International Tables Vol C Tables 4.2.6.8 and 6.1.1.4'

loop_
_geom_angle_atom_site_label_1
_geom_angle_atom_site_label_2
_geom_angle_atom_site_label_3
_geom_angle
_geom_angle_site_symmetry_1
_geom_angle_site_symmetry_3
_geom_angle_publ_flag
O3 S1 O4 108.8(9) . . ?
O3 S1 C22 111.2(6) . . ?
O4 S1 C22 96.3(9) . . ?
O5 S1 O3 111.1(7) . . ?
O5 S1 O4 119.1(8) . . ?
O5 S1 C22 109.4(7) . . ?
O3A S1A O4A 145(2) . . ?
O3A S1A O5A 101.4(17) . . ?
O3A S1A C22A 106(2) . . ?
O4A S1A C22A 99.9(15) . . ?
O5A S1A O4A 96.3(13) . . ?
O5A S1A C22A 99.6(13) . . ?
C25 O1 C29 117.8(3) . . ?
C28 O2 C30 116.9(3) . . ?
S1 O3 C19 127.4(10) . . ?
C19 O3A S1A 136(3) . . ?
C15 N1 H1 114(3) . . ?
C23 N1 H1 118(3) . . ?
C23 N1 C15 119.8(3) . . ?
C2 C1 H1A 119.3 . . ?
C2 C1 C6 121.4(4) . . ?
C6 C1 H1A 119.3 . . ?
C1 C2 H2 119.8 . . ?
C1 C2 C3 120.5(4) . . ?
C3 C2 H2 119.8 . . ?
C2 C3 H3 119.9 . . ?
C4 C3 C2 120.3(5) . . ?
C4 C3 H3 119.9 . . ?
C3 C4 H4 119.3 . . ?
C3 C4 C5 121.3(4) . . ?
C5 C4 H4 119.3 . . ?
C4 C5 C6 117.4(3) . . ?
C4 C5 C10 124.1(3) . . ?
C6 C5 C10 118.4(3) . . ?
C1 C6 C5 119.0(4) . . ?
C7 C6 C1 120.9(4) . . ?
C7 C6 C5 120.1(3) . . ?
C6 C7 H7 119.7 . . ?
C8 C7 C6 120.5(3) . . ?
C8 C7 H7 119.7 . . ?
C7 C8 H8 119.7 . . ?
C7 C8 C9 120.6(4) . . ?
C9 C8 H8 119.7 . . ?
C8 C9 H9 119.0 . . ?
C10 C9 C8 122.1(3) . . ?
C10 C9 H9 119.0 . . ?
C5 C10 C11 120.1(3) . . ?
C9 C10 C5 118.2(3) . . ?
C9 C10 C11 121.7(3) . . ?
C10 C11 C12 111.5(3) . . ?
C10 C11 C15 112.7(3) . . ?
C12 C11 C15 100.2(3) . . ?
C16 C11 C10 109.6(3) . . ?
C16 C11 C12 113.2(3) . . ?
C16 C11 C15 109.5(2) . . ?
C11 C12 H12A 109.9 . . ?
C11 C12 H12B 109.9 . . ?
H12A C12 H12B 108.3 . . ?
C13 C12 C11 109.1(3) . . ?
C13 C12 H12A 109.9 . . ?
C13 C12 H12B 109.9 . . ?
C12 C13 H13A 110.6 . . ?
C12 C13 H13B 110.6 . . ?
H13A C13 H13B 108.7 . . ?
C14 C13 C12 105.6(3) . . ?
C14 C13 H13A 110.6 . . ?
C14 C13 H13B 110.6 . . ?
C13 C14 H14A 111.1 . . ?
C13 C14 H14B 111.1 . . ?
C13 C14 C15 103.4(3) . . ?
H14A C14 H14B 109.0 . . ?
C15 C14 H14A 111.1 . . ?
C15 C14 H14B 111.1 . . ?
N1 C15 C11 114.8(3) . . ?
N1 C15 C14 115.5(3) . . ?
N1 C15 H15 107.2 . . ?
C11 C15 H15 107.2 . . ?
C14 C15 C11 104.5(3) . . ?
C14 C15 H15 107.2 . . ?
C17 C16 C11 119.6(3) . . ?
C17 C16 C21 117.4(4) . . ?
C21 C16 C11 123.0(4) . . ?
C16 C17 H17 118.6 . . ?
C16 C17 C18 122.8(5) . . ?
C18 C17 H17 118.6 . . ?
C17 C18 H18 121.6 . . ?
C17 C18 C19 116.9(5) . . ?
C19 C18 H18 121.6 . . ?
O3A C19 C18 135(2) . . ?
O3A C19 C20 102.3(19) . . ?
C18 C19 O3 114.6(8) . . ?
C20 C19 O3 122.4(8) . . ?
C20 C19 C18 122.7(4) . . ?
C19 C20 H20 120.2 . . ?
C19 C20 C21 119.6(5) . . ?
C21 C20 H20 120.2 . . ?
C16 C21 H21 119.7 . . ?
C20 C21 C16 120.6(5) . . ?
C20 C21 H21 119.7 . . ?
F1 C22 S1 120.7(12) . . ?
F1 C22 F2 105.2(11) . . ?
F1 C22 F3 119.3(15) . . ?
F2 C22 S1 109.6(10) . . ?
F3 C22 S1 104.0(10) . . ?
F3 C22 F2 94.8(13) . . ?
N1 C23 C28 118.8(3) . . ?
C24 C23 N1 123.0(3) . . ?
C24 C23 C28 118.1(3) . . ?
C23 C24 H24 119.2 . . ?
C23 C24 C25 121.6(3) . . ?
C25 C24 H24 119.2 . . ?
O1 C25 C24 114.0(3) . . ?
C26 C25 O1 125.9(3) . . ?
C26 C25 C24 120.1(3) . . ?
C25 C26 H26 120.5 . . ?
C25 C26 C27 119.0(3) . . ?
C27 C26 H26 120.5 . . ?
C26 C27 H27 119.1 . . ?
C28 C27 C26 121.9(3) . . ?
C28 C27 H27 119.1 . . ?
O2 C28 C23 114.8(3) . . ?
O2 C28 C27 126.0(3) . . ?
C27 C28 C23 119.2(3) . . ?
O1 C29 H29A 109.5 . . ?
O1 C29 H29B 109.5 . . ?
O1 C29 H29C 109.5 . . ?
H29A C29 H29B 109.5 . . ?
H29A C29 H29C 109.5 . . ?
H29B C29 H29C 109.5 . . ?
O2 C30 H30A 109.6 . . ?
O2 C30 H30B 109.6 . . ?
O2 C30 C31 110.4(3) . . ?
H30A C30 H30B 108.1 . . ?
C31 C30 H30A 109.6 . . ?
C31 C30 H30B 109.6 . . ?
C32 C31 C30 123.8(3) . . ?
C32 C31 C36 117.4(4) . . ?
C36 C31 C30 118.8(4) . . ?
C31 C32 H32 119.7 . . ?
C31 C32 C33 120.6(4) . . ?
C33 C32 H32 119.7 . . ?
C32 C33 H33 119.5 . . ?
C34 C33 C32 121.1(5) . . ?
C34 C33 H33 119.5 . . ?
C33 C34 H34 120.5 . . ?
C33 C34 C35 119.0(5) . . ?
C35 C34 H34 120.5 . . ?
C34 C35 H35 120.1 . . ?
C36 C35 C34 119.9(5) . . ?
C36 C35 H35 120.1 . . ?
C31 C36 H36 119.0 . . ?
C35 C36 C31 122.1(5) . . ?
C35 C36 H36 119.0 . . ?
F1A C22A S1A 119(2) . . ?
F1A C22A F2A 101(2) . . ?
F1A C22A F3A 116(3) . . ?
F2A C22A S1A 112(3) . . ?
F2A C22A F3A 106(3) . . ?
F3A C22A S1A 102.4(17) . . ?

loop_
_geom_bond_atom_site_label_1
_geom_bond_atom_site_label_2
_geom_bond_distance
_geom_bond_site_symmetry_2
_geom_bond_publ_flag
S1 O3 1.476(14) . ?
S1 O4 1.591(14) . ?
S1 O5 1.380(9) . ?
S1 C22 1.731(13) . ?
S1A O3A 1.47(4) . ?
S1A O4A 1.574(17) . ?
S1A O5A 1.534(18) . ?
S1A C22A 1.75(2) . ?
F1 C22 1.248(14) . ?
F2 C22 1.343(16) . ?
F3 C22 1.322(19) . ?
F1A C22A 1.24(3) . ?
F2A C22A 1.36(4) . ?
F3A C22A 1.389(18) . ?
O1 C25 1.376(5) . ?
O1 C29 1.418(6) . ?
O2 C28 1.370(4) . ?
O2 C30 1.412(4) . ?
O3 C19 1.496(10) . ?
O3A C19 1.33(4) . ?
N1 H1 0.86(4) . ?
N1 C15 1.443(4) . ?
N1 C23 1.395(4) . ?
C1 H1A 0.9300 . ?
C1 C2 1.343(7) . ?
C1 C6 1.415(5) . ?
C2 H2 0.9300 . ?
C2 C3 1.404(7) . ?
C3 H3 0.9300 . ?
C3 C4 1.371(5) . ?
C4 H4 0.9300 . ?
C4 C5 1.416(6) . ?
C5 C6 1.437(5) . ?
C5 C10 1.446(5) . ?
C6 C7 1.394(6) . ?
C7 H7 0.9300 . ?
C7 C8 1.350(6) . ?
C8 H8 0.9300 . ?
C8 C9 1.413(5) . ?
C9 H9 0.9300 . ?
C9 C10 1.369(5) . ?
C10 C11 1.532(4) . ?
C11 C12 1.568(5) . ?
C11 C15 1.580(4) . ?
C11 C16 1.527(5) . ?
C12 H12A 0.9700 . ?
C12 H12B 0.9700 . ?
C12 C13 1.533(5) . ?
C13 H13A 0.9700 . ?
C13 H13B 0.9700 . ?
C13 C14 1.517(6) . ?
C14 H14A 0.9700 . ?
C14 H14B 0.9700 . ?
C14 C15 1.532(5) . ?
C15 H15 0.9800 . ?
C16 C17 1.385(6) . ?
C16 C21 1.398(6) . ?
C17 H17 0.9300 . ?
C17 C18 1.385(6) . ?
C18 H18 0.9300 . ?
C18 C19 1.387(9) . ?
C19 C20 1.345(9) . ?
C20 H20 0.9300 . ?
C20 C21 1.387(7) . ?
C21 H21 0.9300 . ?
C23 C24 1.380(5) . ?
C23 C28 1.419(5) . ?
C24 H24 0.9300 . ?
C24 C25 1.390(5) . ?
C25 C26 1.374(5) . ?
C26 H26 0.9300 . ?
C26 C27 1.386(5) . ?
C27 H27 0.9300 . ?
C27 C28 1.379(5) . ?
C29 H29A 0.9600 . ?
C29 H29B 0.9600 . ?
C29 H29C 0.9600 . ?
C30 H30A 0.9700 . ?
C30 H30B 0.9700 . ?
C30 C31 1.495(6) . ?
C31 C32 1.376(6) . ?
C31 C36 1.383(6) . ?
C32 H32 0.9300 . ?
C32 C33 1.378(6) . ?
C33 H33 0.9300 . ?
C33 C34 1.358(8) . ?
C34 H34 0.9300 . ?
C34 C35 1.381(8) . ?
C35 H35 0.9300 . ?
C35 C36 1.358(7) . ?
C36 H36 0.9300 . ?

loop_
_geom_torsion_atom_site_label_1
_geom_torsion_atom_site_label_2
_geom_torsion_atom_site_label_3
_geom_torsion_atom_site_label_4
_geom_torsion
_geom_torsion_site_symmetry_1
_geom_torsion_site_symmetry_2
_geom_torsion_site_symmetry_3
_geom_torsion_site_symmetry_4
_geom_torsion_publ_flag
S1 O3 C19 C18 -69.9(12) . . . . ?
S1 O3 C19 C20 116.7(12) . . . . ?
S1A O3A C19 C18 -82(4) . . . . ?
S1A O3A C19 C20 96(4) . . . . ?
O1 C25 C26 C27 -178.9(4) . . . . ?
O2 C30 C31 C32 0.5(6) . . . . ?
O2 C30 C31 C36 179.7(4) . . . . ?
O3 S1 C22 F1 -177.5(13) . . . . ?
O3 S1 C22 F2 60.2(15) . . . . ?
O3 S1 C22 F3 -40.2(14) . . . . ?
O3 C19 C20 C21 174.7(7) . . . . ?
O4 S1 O3 C19 50.8(15) . . . . ?
O4 S1 C22 F1 69.6(14) . . . . ?
O4 S1 C22 F2 -52.8(12) . . . . ?
O4 S1 C22 F3 -153.1(11) . . . . ?
O5 S1 O3 C19 -176.2(11) . . . . ?
O5 S1 C22 F1 -54.4(15) . . . . ?
O5 S1 C22 F2 -176.7(11) . . . . ?
O5 S1 C22 F3 83.0(12) . . . . ?
O3A S1A C22A F1A 177(2) . . . . ?
O3A S1A C22A F2A -65(2) . . . . ?
O3A S1A C22A F3A 48(3) . . . . ?
O3A C19 C20 C21 -176.3(18) . . . . ?
O4A S1A O3A C19 -84(6) . . . . ?
O4A S1A C22A F1A -26(3) . . . . ?
O4A S1A C22A F2A 92(2) . . . . ?
O4A S1A C22A F3A -155(2) . . . . ?
O5A S1A O3A C19 156(4) . . . . ?
O5A S1A C22A F1A 72(3) . . . . ?
O5A S1A C22A F2A -170(2) . . . . ?
O5A S1A C22A F3A -57(3) . . . . ?
N1 C23 C24 C25 -176.0(3) . . . . ?
N1 C23 C28 O2 -2.4(4) . . . . ?
N1 C23 C28 C27 179.1(3) . . . . ?
C1 C2 C3 C4 1.2(7) . . . . ?
C1 C6 C7 C8 179.4(4) . . . . ?
C2 C1 C6 C5 -0.4(6) . . . . ?
C2 C1 C6 C7 178.9(4) . . . . ?
C2 C3 C4 C5 1.5(7) . . . . ?
C3 C4 C5 C6 -3.5(5) . . . . ?
C3 C4 C5 C10 177.7(4) . . . . ?
C4 C5 C6 C1 2.9(5) . . . . ?
C4 C5 C6 C7 -176.4(3) . . . . ?
C4 C5 C10 C9 177.3(3) . . . . ?
C4 C5 C10 C11 -1.7(5) . . . . ?
C5 C6 C7 C8 -1.3(5) . . . . ?
C5 C10 C11 C12 -58.9(4) . . . . ?
C5 C10 C11 C15 -170.6(3) . . . . ?
C5 C10 C11 C16 67.2(4) . . . . ?
C6 C1 C2 C3 -1.7(7) . . . . ?
C6 C5 C10 C9 -1.5(4) . . . . ?
C6 C5 C10 C11 179.5(3) . . . . ?
C6 C7 C8 C9 -0.9(6) . . . . ?
C7 C8 C9 C10 1.9(6) . . . . ?
C8 C9 C10 C5 -0.6(5) . . . . ?
C8 C9 C10 C11 178.3(3) . . . . ?
C9 C10 C11 C12 122.2(3) . . . . ?
C9 C10 C11 C15 10.4(4) . . . . ?
C9 C10 C11 C16 -111.7(4) . . . . ?
C10 C5 C6 C1 -178.2(3) . . . . ?
C10 C5 C6 C7 2.5(5) . . . . ?
C10 C11 C12 C13 -136.7(4) . . . . ?
C10 C11 C15 N1 -77.8(4) . . . . ?
C10 C11 C15 C14 154.6(3) . . . . ?
C10 C11 C16 C17 32.4(4) . . . . ?
C10 C11 C16 C21 -147.7(3) . . . . ?
C11 C12 C13 C14 -7.6(5) . . . . ?
C11 C16 C17 C18 179.6(3) . . . . ?
C11 C16 C21 C20 -179.8(4) . . . . ?
C12 C11 C15 N1 163.6(3) . . . . ?
C12 C11 C15 C14 36.0(3) . . . . ?
C12 C11 C16 C17 157.6(3) . . . . ?
C12 C11 C16 C21 -22.5(4) . . . . ?
C12 C13 C14 C15 30.5(5) . . . . ?
C13 C14 C15 N1 -169.4(3) . . . . ?
C13 C14 C15 C11 -42.3(4) . . . . ?
C15 N1 C23 C24 -15.5(5) . . . . ?
C15 N1 C23 C28 166.7(3) . . . . ?
C15 C11 C12 C13 -17.3(4) . . . . ?
C15 C11 C16 C17 -91.6(4) . . . . ?
C15 C11 C16 C21 88.3(4) . . . . ?
C16 C11 C12 C13 99.2(4) . . . . ?
C16 C11 C15 N1 44.4(4) . . . . ?
C16 C11 C15 C14 -83.2(3) . . . . ?
C16 C17 C18 C19 1.1(6) . . . . ?
C17 C16 C21 C20 0.1(6) . . . . ?
C17 C18 C19 O3 -175.3(7) . . . . ?
C17 C18 C19 O3A 175(2) . . . . ?
C17 C18 C19 C20 -1.9(7) . . . . ?
C18 C19 C20 C21 1.8(8) . . . . ?
C19 C20 C21 C16 -0.8(8) . . . . ?
C21 C16 C17 C18 -0.3(6) . . . . ?
C22 S1 O3 C19 -54.0(15) . . . . ?
C23 N1 C15 C11 167.5(3) . . . . ?
C23 N1 C15 C14 -70.7(4) . . . . ?
C23 C24 C25 O1 177.6(3) . . . . ?
C23 C24 C25 C26 -3.6(6) . . . . ?
C24 C23 C28 O2 179.8(3) . . . . ?
C24 C23 C28 C27 1.2(5) . . . . ?
C24 C25 C26 C27 2.4(6) . . . . ?
C25 C26 C27 C28 0.6(6) . . . . ?
C26 C27 C28 O2 179.2(4) . . . . ?
C26 C27 C28 C23 -2.4(6) . . . . ?
C28 O2 C30 C31 178.7(3) . . . . ?
C28 C23 C24 C25 1.7(5) . . . . ?
C29 O1 C25 C24 176.1(4) . . . . ?
C29 O1 C25 C26 -2.7(7) . . . . ?
C30 O2 C28 C23 -178.2(3) . . . . ?
C30 O2 C28 C27 0.2(5) . . . . ?
C30 C31 C32 C33 178.3(5) . . . . ?
C30 C31 C36 C35 -178.8(5) . . . . ?
C31 C32 C33 C34 0.6(9) . . . . ?
C32 C31 C36 C35 0.5(8) . . . . ?
C32 C33 C34 C35 0.1(10) . . . . ?
C33 C34 C35 C36 -0.5(11) . . . . ?
C34 C35 C36 C31 0.3(10) . . . . ?
C36 C31 C32 C33 -0.9(7) . . . . ?
C22A S1A O3A C19 53(4) . . . . ?
